data_4020630
loop_
_publ_author_name
'Aurelie Baron'
'Graham Sandford'
'Rachel Slater'
'Dmitry S. Yufit'
'Judith A. K. Howard'
'Antonio Vong'

_publ_section_title
;
 Polyfunctional Tetrahydropyrido[2,3-b]pyrazine Scaffolds
 from 4-Phenylsulfonyl Tetrafluoropyridine
;
_journal_name_full 'Journal of Organic Chemistry'
_journal_page_first 9377
_journal_page_last 9381
_journal_paper_doi 10.1021/jo051453v
_journal_volume 70
_journal_year 2005
_chemical_formula_moiety 'C13 H11 F2 N3 O2 S'
_chemical_formula_sum 'C13 H11 F2 N3 O2 S'
_chemical_formula_weight 311.31
_chemical_melting_point 178.0(5)
_space_group_IT_number 14
_symmetry_cell_setting monoclinic
_symmetry_space_group_name_Hall '-P 2ybc'
_symmetry_space_group_name_H-M 'P 1 21/c 1'
_cell_angle_alpha 90.00
_cell_angle_beta 95.1420(10)
_cell_angle_gamma 90.00
_cell_formula_units_Z 4
_cell_length_a 14.4972(4)
_cell_length_b 8.1056(2)
_cell_length_c 10.8247(3)
_cell_measurement_temperature 120(2)
_cell_volume 1266.88(6)
_diffrn_ambient_temperature 120(2)
_exptl_crystal_density_diffrn 1.632
_cod_depositor_comments
;
The following automatic conversions were performed:

'_chemical_melting_point' value '177.5-178.5' was changed to
'178.0(5)' - the average value was taken and precision was estimated.

Automatic conversion script
Id: cif_fix_values 1646 2011-03-28 12:23:43Z adriana 
;
_cod_original_sg_symbol_H-M 'P 21/c'
_cod_database_code 4020630

loop_
_symmetry_equiv_pos_as_xyz
'x, y, z'
'-x, y+1/2, -z+1/2'
'-x, -y, -z'
'x, -y-1/2, z-1/2'

loop_
_atom_site_label
_atom_site_type_symbol
_atom_site_fract_x
_atom_site_fract_y
_atom_site_fract_z
_atom_site_U_iso_or_equiv
_atom_site_adp_type
_atom_site_occupancy
_atom_site_symmetry_multiplicity
_atom_site_calc_flag
_atom_site_refinement_flags
_atom_site_disorder_assembly
_atom_site_disorder_group
S1 S 0.79147(2) 0.14585(4) 0.43805(3) 0.01735(10) Uani 1 1 d . . .
F6 F 0.51482(6) 0.37876(10) 0.17618(8) 0.02330(19) Uani 1 1 d . . .
F7 F 0.64765(6) 0.39246(9) 0.37237(7) 0.02077(18) Uani 1 1 d . . .
O1 O 0.75128(8) 0.15811(12) 0.55437(9) 0.0245(2) Uani 1 1 d . . .
O2 O 0.85787(7) 0.01601(12) 0.42318(10) 0.0248(2) Uani 1 1 d . . .
N1 N 0.74541(8) -0.15210(13) 0.24636(11) 0.0188(2) Uani 1 1 d . . .
N4 N 0.59589(9) -0.14225(14) 0.07242(11) 0.0213(2) Uani 1 1 d . . .
N5 N 0.55820(8) 0.12086(13) 0.12878(10) 0.0177(2) Uani 1 1 d . . .
C2 C 0.70040(10) -0.30761(17) 0.20648(13) 0.0222(3) Uani 1 1 d . . .
C3 C 0.65522(10) -0.28607(17) 0.07597(13) 0.0218(3) Uani 1 1 d . . .
C6 C 0.57196(9) 0.24976(15) 0.20266(12) 0.0173(2) Uani 1 1 d . . .
C7 C 0.63913(9) 0.25859(15) 0.29803(11) 0.0167(2) Uani 1 1 d . . .
C8 C 0.70191(9) 0.12611(15) 0.31717(11) 0.0151(2) Uani 1 1 d . . .
C9 C 0.68993(9) -0.01325(15) 0.24135(11) 0.0153(2) Uani 1 1 d . . .
C10 C 0.61360(9) -0.00991(15) 0.14690(11) 0.0166(2) Uani 1 1 d . . .
C11 C 0.84607(9) 0.33559(15) 0.41010(12) 0.0170(2) Uani 1 1 d . . .
C12 C 0.84169(10) 0.46287(16) 0.49531(12) 0.0200(3) Uani 1 1 d . . .
C13 C 0.88664(10) 0.61051(17) 0.47477(14) 0.0227(3) Uani 1 1 d . . .
C14 C 0.93372(10) 0.62949(17) 0.36968(15) 0.0242(3) Uani 1 1 d . . .
C15 C 0.93703(10) 0.50202(18) 0.28434(14) 0.0248(3) Uani 1 1 d . . .
C16 C 0.89318(10) 0.35310(16) 0.30433(13) 0.0204(3) Uani 1 1 d . . .
H1N H 0.7888(13) -0.156(2) 0.3091(18) 0.028(5) Uiso 1 1 d . . .
H4N H 0.5499(13) -0.132(2) 0.0146(19) 0.029(5) Uiso 1 1 d . . .
H21 H 0.6518(13) -0.340(2) 0.2622(17) 0.029(5) Uiso 1 1 d . . .
H22 H 0.7475(12) -0.391(2) 0.2089(16) 0.024(4) Uiso 1 1 d . . .
H31 H 0.6197(12) -0.385(2) 0.0535(17) 0.026(4) Uiso 1 1 d . . .
H32 H 0.7037(12) -0.270(2) 0.0157(16) 0.025(4) Uiso 1 1 d . . .
H12 H 0.8084(12) 0.453(2) 0.5679(16) 0.025(4) Uiso 1 1 d . . .
H13 H 0.8861(12) 0.701(2) 0.5346(18) 0.028(4) Uiso 1 1 d . . .
H14 H 0.9620(12) 0.731(2) 0.3568(16) 0.026(4) Uiso 1 1 d . . .
H15 H 0.9684(13) 0.517(2) 0.2089(17) 0.030(5) Uiso 1 1 d . . .
H16 H 0.8945(12) 0.266(2) 0.2437(16) 0.026(4) Uiso 1 1 d . . .

loop_
_atom_site_aniso_label
_atom_site_aniso_U_11
_atom_site_aniso_U_22
_atom_site_aniso_U_33
_atom_site_aniso_U_23
_atom_site_aniso_U_13
_atom_site_aniso_U_12
S1 0.02216(18) 0.01322(15) 0.01619(16) 0.00085(10) -0.00093(12) -0.00081(11)
F6 0.0244(4) 0.0188(4) 0.0262(4) -0.0013(3) 0.0001(3) 0.0081(3)
F7 0.0272(4) 0.0141(3) 0.0209(4) -0.0050(3) 0.0018(3) 0.0020(3)
O1 0.0345(6) 0.0240(5) 0.0151(4) 0.0025(4) 0.0025(4) -0.0067(4)
O2 0.0260(5) 0.0155(4) 0.0313(5) -0.0013(4) -0.0068(4) 0.0035(4)
N1 0.0223(6) 0.0139(5) 0.0196(5) -0.0010(4) -0.0018(4) 0.0028(4)
N4 0.0257(6) 0.0164(5) 0.0206(5) -0.0035(4) -0.0047(5) 0.0034(4)
N5 0.0193(5) 0.0170(5) 0.0167(5) 0.0001(4) 0.0017(4) 0.0012(4)
C2 0.0269(7) 0.0136(6) 0.0251(6) -0.0003(5) -0.0022(5) 0.0020(5)
C3 0.0254(7) 0.0157(6) 0.0237(6) -0.0046(5) -0.0006(5) 0.0029(5)
C6 0.0186(6) 0.0150(5) 0.0189(6) 0.0014(4) 0.0043(5) 0.0036(4)
C7 0.0210(6) 0.0133(5) 0.0165(5) -0.0017(4) 0.0048(5) 0.0004(4)
C8 0.0175(6) 0.0141(5) 0.0135(5) 0.0013(4) 0.0008(4) -0.0009(4)
C9 0.0181(6) 0.0129(5) 0.0153(5) 0.0012(4) 0.0031(4) 0.0005(4)
C10 0.0193(6) 0.0152(5) 0.0155(5) 0.0005(4) 0.0029(5) -0.0006(5)
C11 0.0184(6) 0.0144(5) 0.0179(6) 0.0001(4) 0.0005(5) -0.0010(4)
C12 0.0216(6) 0.0177(6) 0.0205(6) -0.0016(5) 0.0017(5) 0.0003(5)
C13 0.0221(7) 0.0160(6) 0.0294(7) -0.0030(5) 0.0000(5) 0.0013(5)
C14 0.0201(7) 0.0162(6) 0.0361(8) 0.0046(5) 0.0020(6) -0.0008(5)
C15 0.0222(7) 0.0240(7) 0.0289(7) 0.0052(5) 0.0063(6) 0.0001(5)
C16 0.0223(7) 0.0191(6) 0.0199(6) -0.0009(5) 0.0031(5) 0.0010(5)

loop_
_geom_bond_atom_site_label_1
_geom_bond_atom_site_label_2
_geom_bond_distance
_geom_bond_site_symmetry_2
_geom_bond_publ_flag
S1 O1 1.4374(10) . ?
S1 O2 1.4451(10) . ?
S1 C8 1.7660(13) . ?
S1 C11 1.7682(13) . ?
F6 C6 1.3488(14) . ?
F7 C7 1.3499(14) . ?
N1 C9 1.3816(16) . ?
N1 C2 1.4665(17) . ?
N1 H1N 0.884(19) . ?
N4 C10 1.3526(16) . ?
N4 C3 1.4472(17) . ?
N4 H4N 0.88(2) . ?
N5 C6 1.3200(16) . ?
N5 C10 1.3337(16) . ?
C2 C3 1.5131(19) . ?
C2 H21 1.003(18) . ?
C2 H22 0.958(18) . ?
C3 H31 0.971(18) . ?
C3 H32 1.010(17) . ?
C6 C7 1.3560(19) . ?
C7 C8 1.4110(17) . ?
C8 C9 1.3979(17) . ?
C9 C10 1.4379(18) . ?
C11 C12 1.3891(18) . ?
C11 C16 1.3920(18) . ?
C12 C13 1.3900(19) . ?
C12 H12 0.962(17) . ?
C13 C14 1.387(2) . ?
C13 H13 0.978(19) . ?
C14 C15 1.390(2) . ?
C14 H14 0.936(19) . ?
C15 C16 1.3901(19) . ?
C15 H15 0.977(18) . ?
C16 H16 0.966(18) . ?

loop_
_cod_related_entry_id
_cod_related_entry_database
_cod_related_entry_code
1 ChemSpider 9784042
